data_4122825
loop_
_publ_author_name
'Kawamoto, Takahiro'
'Fujita, Koji'
'Yamada, Ikuya'
'Matoba, Tomohiko'
'Kim, Sung Joo'
'Gao, Peng'
'Pan, Xiaoqing'
'Findlay, Scott D.'
'Tassel, C\'edric'
'Kageyama, Hiroshi'
'Studer, Andrew J.'
'Hester, James'
'Irifune, Tetsuo'
'Akamatsu, Hirofumi'
'Tanaka, Katsuhisa'

_publ_section_title
;
 Room-Temperature Polar Ferromagnet ScFeO3 Transformed from a
 High-Pressure Orthorhombic Perovskite Phase.
;
_journal_issue 43
_journal_name_full 'Journal of the American Chemical Society'
_journal_page_first 15291
_journal_page_last 15299
_journal_paper_doi 10.1021/ja507958z
_journal_volume 136
_journal_year 2014
_chemical_formula_moiety 'Fe O3 Sc'
_chemical_formula_sum 'Fe O3 Sc'
_chemical_formula_weight 148.799
_chemical_name_systematic ' ?'
_space_group_IT_number 161
_symmetry_cell_setting trigonal
_symmetry_Int_Tables_number 161
_symmetry_space_group_name_Hall 'R 3 -2"c'
_symmetry_space_group_name_H-M 'R 3 c :H'
_cell_angle_alpha 90
_cell_angle_beta 90
_cell_angle_gamma 120
_cell_formula_units_Z 6
_cell_length_a 5.1968(2)
_cell_length_b 5.1968(2)
_cell_length_c 13.9363(5)
_cell_measurement_temperature 300
_cell_volume 325.95(2)
_computing_cell_refinement 'RIETAN-FP (Izumi and Momma, 2007)'
_computing_molecular_graphics 'VESTA (Momma and Izumi, 2008)'
_computing_structure_refinement 'RIETAN-FP (Izumi and Momma, 2007)'
_diffrn_ambient_temperature 300
_diffrn_radiation_wavelength 0.419120
_diffrn_source synchrotron
_exptl_crystal_density_diffrn 4.5483
_exptl_crystal_density_method 'not measured'
_exptl_crystal_F_000 426.00
_pd_calc_method 'Rietveld Refinement'
_pd_char_colour grey
_pd_instr_location ' ?'
_pd_meas_2theta_range_inc 0.0100
_pd_meas_2theta_range_max 76.2000
_pd_meas_2theta_range_min 0.0100
_pd_meas_number_of_points 7620
_pd_meas_scan_method step
_pd_proc_2theta_range_inc 0.0100
_pd_proc_2theta_range_max 39.9900
_pd_proc_2theta_range_min 5.0100
_pd_proc_ls_background_function 'Legendre polynomials'
_pd_proc_ls_pref_orient_corr ' ?'
_pd_proc_ls_profile_function 'split pseudo-Voigt function'
_pd_proc_ls_prof_R_factor 0.03089
_pd_proc_ls_prof_wR_expected 0.05289
_pd_proc_ls_prof_wR_factor 0.04166
_pd_spec_mounting ' ?'
_pd_spec_mount_mode reflection
_pd_spec_shape flat_sheet
_refine_ls_extinction_method none
_refine_ls_goodness_of_fit_all 0.7877
_refine_ls_matrix_type full
_refine_ls_number_constraints 0
_refine_ls_number_parameters 53
_refine_ls_number_restraints 0
_refine_ls_R_factor_all 0.00635
_refine_ls_R_Fsqd_factor 0.00633
_refine_ls_R_I_factor 0.01306
_refine_ls_shift/su_max 0.0
_refine_ls_weighting_details 1/<i>y</i>~i~
_refine_ls_weighting_scheme sigma
_cod_data_source_file ja507958z_si_002.cif
_cod_data_source_block single_phase
_cod_depositor_comments 'Adding full bibliography for 4122825.cif.'
_cod_original_sg_symbol_H-M 'R 3 c'
_cod_database_code 4122825

loop_
_symmetry_equiv_pos_site_id
_symmetry_equiv_pos_as_xyz
1 x,y,z
2 -y,x-y,z
3 -x+y,-x,z
4 -y,-x,z+1/2
5 -x+y,y,z+1/2
6 x,x-y,z+1/2
7 x+2/3,y+1/3,z+1/3
8 -y+2/3,x-y+1/3,z+1/3
9 -x+y+2/3,-x+1/3,z+1/3
10 -y+2/3,-x+1/3,z+5/6
11 -x+y+2/3,y+1/3,z+5/6
12 x+2/3,x-y+1/3,z+5/6
13 x+1/3,y+2/3,z+2/3
14 -y+1/3,x-y+2/3,z+2/3
15 -x+y+1/3,-x+2/3,z+2/3
16 -y+1/3,-x+2/3,z+1/6
17 -x+y+1/3,y+2/3,z+1/6
18 x+1/3,x-y+2/3,z+1/6

loop_
_atom_site_label
_atom_site_fract_x
_atom_site_fract_y
_atom_site_fract_z
_atom_site_occupancy
_atom_site_symmetry_multiplicity
_atom_site_Wyckoff_symbol
_atom_site_adp_type
_atom_site_U_iso_or_equiv
_atom_site_type_symbol
Sc 0 0 0.21050(6) 1 6 a Uiso 0.0033(5) Sc
Fe 0 0 0 1 6 a Uiso 0.0053(4) Fe
O 0.016(1) 0.3112(8) 0.1045(5) 1 18 b Uiso 0.0071(5) O

loop_
_atom_type_symbol
_atom_type_description
_atom_type_scat_dispersion_real
_atom_type_scat_dispersion_imag
_atom_type_scat_source
Sc Sc3+ 0.0860 0.1327 'International Tables for Crystallography, Vol. C'
Fe Fe3+ 0.1554 0.3160 'International Tables for Crystallography, Vol. C'
O O- -0.0011 0.0019 'International Tables for Crystallography, Vol. C'

loop_
_geom_angle_atom_site_label_1
_geom_angle_atom_site_label_2
_geom_angle_atom_site_label_3
_geom_angle
_geom_angle_site_symmetry_1
_geom_angle_site_symmetry_3
O Sc O 104.3(2) 18_555 16_545
O Sc O 104.3(2) 18_555 17_445
O Sc O 83.84(9) 18_555 1_555
O Sc O 160.5(3) 18_555 2_555
O Sc O 90.39(7) 18_555 3_555
O Sc O 104.3(2) 16_545 17_445
O Sc O 160.5(3) 16_545 1_555
O Sc O 90.39(7) 16_545 2_555
O Sc O 83.84(9) 16_545 3_555
O Sc O 90.39(7) 17_445 1_555
O Sc O 83.84(9) 17_445 2_555
O Sc O 160.5(3) 17_445 3_555
O Sc O 78.4(2) 1_555 2_555
O Sc O 78.4(2) 1_555 3_555
O Sc O 78.4(2) 2_555 3_555
O Fe O 101.9(2) 10_554 12_454
O Fe O 101.9(2) 10_554 11_444
O Fe O 90.06(7) 10_554 1_555
O Fe O 163.4(3) 10_554 2_555
O Fe O 86.6(1) 10_554 3_555
O Fe O 101.9(2) 12_454 11_444
O Fe O 86.6(1) 12_454 1_555
O Fe O 90.06(7) 12_454 2_555
O Fe O 163.4(3) 12_454 3_555
O Fe O 163.4(3) 11_444 1_555
O Fe O 86.6(1) 11_444 2_555
O Fe O 90.06(7) 11_444 3_555
O Fe O 79.0(2) 1_555 2_555
O Fe O 79.0(2) 1_555 3_555
O Fe O 79.0(2) 2_555 3_555
Fe O Sc 118.63(8) 16_555 10_454
Fe O Fe 135.1(2) 16_555 1_555
Fe O Sc 95.9(3) 16_555 1_555
Sc O Fe 93.5(3) 10_454 1_555
Sc O Sc 128.1(2) 10_454 1_555
Fe O Sc 85.84(15) 1_555 1_555

loop_
_geom_bond_atom_site_label_1
_geom_bond_atom_site_label_2
_geom_bond_distance
_geom_bond_site_symmetry_2
Sc O 2.058(5) 18_555
Sc O 2.058(5) 16_545
Sc O 2.058(5) 17_445
Sc O 2.161(5) 1_555
Sc O 2.161(5) 2_555
Sc O 2.161(5) 3_555
Fe O 1.959(6) 10_554
Fe O 1.959(6) 12_454
Fe O 1.959(6) 11_444
Fe O 2.146(5) 1_555
Fe O 2.146(5) 2_555
Fe O 2.146(5) 3_555
O Fe 1.959(6) 16_555
O Sc 2.058(5) 10_454
O Fe 2.146(5) 1_555
O Sc 2.161(5) 1_555
